data_2108249
loop_
_publ_author_name
'Bell, Anthony M. T.'
'Henderson, C. Michael B.'

_publ_section_title
;
 Crystal structures of K~2~[<i>X</i>Si~5~O~12~] (<i>X</i> = Fe^2+^, Co,
 Zn) and Rb~2~[<i>X</i>Si~5~O~12~] (<i>X</i> = Mn) leucites: comparison of
 monoclinic <i>P</i>2~1~/<i>c</i> and <i>Ia</i>{\/overline 3}<i>d</i>
 polymorph structures and inverse relationship between tetrahedral cation
 (<i>T</i> = Si and <i>X</i>)---O bond distances and intertetrahedral
 <i>T</i>---O---<i>T</i> angles
;
_journal_coeditor_code PS5069
_journal_issue 3
_journal_name_full 'Acta Crystallographica Section B'
_journal_page_first
;
;
_journal_paper_doi 10.1107/S2052520618004092
_journal_volume 74
_journal_year 2018
_chemical_formula_moiety
;
K2 Zn1 Si5 O12
;
_chemical_formula_structural
;
K2 Zn1 Si5 O12
;
_chemical_formula_sum 'K2 O12 Si5 Zn'
_chemical_formula_weight 475.999
_chemical_name_common 'potassium zinc silicon oxide'
_space_group_IT_number 14
_symmetry_cell_setting monoclinic
_symmetry_space_group_name_Hall '-P 2ybc'
_symmetry_space_group_name_H-M 'P 1 21/c 1'
_cell_angle_alpha 90.00000
_cell_angle_beta 91.6981(9)
_cell_angle_gamma 90.00000
_cell_formula_units_Z 8
_cell_length_a 13.1773(2)
_cell_length_b 13.6106(2)
_cell_length_c 13.02481(20)
_cell_measurement_temperature 293
_cell_volume 2334.99(6)
_computing_data_collection 'X'Pert Data Collector (PANalytical, 2006)'
_computing_molecular_graphics 'VESTA (Momma & Izumi, 2008)'
_computing_publication_material 'publCIF (Westrip, 2010)'
_computing_structure_refinement 'FULLPROF (Rodriguez-Carvajal, 2001)'
_diffrn_ambient_temperature 293
_diffrn_detector 'PANalytical PIXcel-3D detector'
_diffrn_measurement_device_type 'PANalytical Empyrean'
_diffrn_radiation_type 'Cu K\a'
_diffrn_radiation_wavelength 1.5418
_diffrn_source 'X-ray tube'
_diffrn_source_target Cu
_exptl_crystal_density_diffrn 2.70801(3)
_exptl_crystal_density_method 'not measured'
_pd_char_colour white
_pd_instr_location ' 'PANalytical Empyrean, MERI, Sheffield Hallam University''
_pd_meas_2theta_range_inc 0.013000
_pd_meas_2theta_range_max 99.98700
_pd_meas_2theta_range_min 4.99600
_pd_meas_number_of_points 7308
_pd_meas_scan_method cont
_pd_prep_pressure 50000
_pd_prep_temperature 843
_pd_proc_2theta_range_inc 0.013000
_pd_proc_2theta_range_max 99.9521
_pd_proc_2theta_range_min 4.9611
_pd_proc_ls_background_function 'linear interpolation'
_pd_proc_ls_profile_function 'T-C-H Pseudo-Voigt'
_pd_proc_ls_prof_R_factor 0.7016
_pd_proc_ls_prof_wR_expected 0.2716
_pd_proc_ls_prof_wR_factor 1.1137
_pd_proc_wavelength 1.540560
_pd_spec_mounting 'flat plate'
_pd_spec_mount_mode reflection
_pd_spec_shape irregular
_pd_spec_size_axial 10
_pd_spec_size_equat 5
_pd_spec_size_thick 0.1
_refine_ls_goodness_of_fit_all 4.1009
_refine_ls_number_parameters 179
_refine_ls_number_reflns 5230
_refine_ls_number_restraints 48
_refine_ls_R_I_factor 3.3852
_cod_data_source_file ps5069sup1.cif
_cod_data_source_block IV
_cod_original_cell_volume 2334.98(6)
_cod_original_formula_sum
;
K2 O12 Si5 Zn1
;
_cod_database_code 2108249
_publcif_datablock.id {50fd2cc1-3cfe-4f8e-b06f-dfab7c3e609a}

loop_
_symmetry_equiv_pos_as_xyz
x,y,z
-x,y+1/2,-z+1/2
-x,-y,-z
x,-y+1/2,z+1/2

loop_
_atom_site_label
_atom_site_fract_x
_atom_site_fract_y
_atom_site_fract_z
_atom_site_U_iso_or_equiv
_atom_site_occupancy
_atom_site_adp_type
_atom_site_type_symbol
K1 0.1179(9) 0.1077(10) 0.1014(10) 0.1190(19) 1.00000 Uiso K
K2 0.6290(9) 0.3971(9) 0.8479(9) 0.1190(19) 1.00000 Uiso K
K3 0.3779(9) 0.3604(9) 0.3824(8) 0.1190(19) 1.00000 Uiso K
K4 0.8487(9) 0.1401(10) 0.6518(9) 0.1190(19) 1.00000 Uiso K
Si1 0.1109(9) 0.6737(8) 0.5664(8) 0.0656(16) 1.00000 Uiso Si
Si2 0.6418(8) 0.8239(8) 0.3969(8) 0.0656(16) 1.00000 Uiso Si
Si3 0.5743(9) 0.1338(8) 0.6237(8) 0.0656(16) 1.00000 Uiso Si
Si4 0.0933(9) 0.3516(8) 0.3182(8) 0.0656(16) 1.00000 Uiso Si
Zn5 0.6462(4) 0.5719(4) 0.1097(5) 0.0678(16) 1.00000 Uiso Zn
Zn6 0.1856(5) 0.9336(4) 0.8692(5) 0.0678(16) 1.00000 Uiso Zn
Si7 0.4043(8) 0.8568(8) 0.9484(8) 0.0656(16) 1.00000 Uiso Si
Si8 0.9006(9) 0.3869(8) 0.8594(8) 0.0656(16) 1.00000 Uiso Si
Si9 0.8430(9) 0.9052(9) 0.4030(9) 0.0656(16) 1.00000 Uiso Si
Si10 0.8673(8) 0.6399(8) 0.1196(8) 0.0656(16) 1.00000 Uiso Si
Si11 0.3905(8) 0.1085(9) 0.1619(8) 0.0656(16) 1.00000 Uiso Si
Si12 0.3235(9) 0.5989(8) 0.6521(8) 0.0656(16) 1.00000 Uiso Si
O1 0.4612(10) 0.3463(16) 0.1628(16) 0.0418(18) 1.00000 Uiso O
O2 0.9766(11) 0.1570(15) 0.8494(14) 0.0418(18) 1.00000 Uiso O
O3 0.1595(15) 0.4318(11) 0.3864(15) 0.0418(18) 1.00000 Uiso O
O4 0.6082(18) 0.0493(11) 0.5480(13) 0.0418(18) 1.00000 Uiso O
O5 0.3524(17) 0.1832(13) 0.4839(10) 0.0418(18) 1.00000 Uiso O
O6 0.9131(14) 0.3679(14) 0.5548(12) 0.0418(18) 1.00000 Uiso O
O7 0.6757(11) 0.4285(15) 0.6001(16) 0.0418(18) 1.00000 Uiso O
O8 0.6697(14) 0.7096(10) 0.3674(16) 0.0418(18) 1.00000 Uiso O
O9 0.3682(16) 0.6278(15) 0.7650(11) 0.0418(18) 1.00000 Uiso O
O10 0.2124(11) 0.0562(13) 0.3502(16) 0.0418(18) 1.00000 Uiso O
O11 0.1086(17) 0.7900(10) 0.5687(15) 0.0418(18) 1.00000 Uiso O
O12 0.9034(14) 0.8814(15) 0.3040(10) 0.0418(18) 1.00000 Uiso O
O13 0.9790(10) 0.8916(16) 0.6593(17) 0.0418(18) 1.00000 Uiso O
O14 0.5251(11) 0.6209(15) 0.4223(13) 0.0418(18) 1.00000 Uiso O
O15 0.6836(14) 0.9802(10) 0.861(2) 0.0418(18) 1.00000 Uiso O
O16 0.1285(19) 0.5193(11) 0.0771(15) 0.0418(18) 1.00000 Uiso O
O17 0.8889(15) 0.6595(14) -0.0006(10) 0.0418(18) 1.00000 Uiso O
O18 0.3884(16) 0.8546(15) 0.0712(11) 0.0418(18) 1.00000 Uiso O
O19 0.2137(12) 0.8653(15) 0.1166(19) 0.0418(18) 1.00000 Uiso O
O20 0.1554(15) 0.2518(11) 0.8280(17) 0.0418(18) 1.00000 Uiso O
O21 0.8489(16) 0.1185(14) 0.2551(11) 0.0418(18) 1.00000 Uiso O
O22 0.7327(11) 0.6057(13) 0.8663(16) 0.0418(18) 1.00000 Uiso O
O23 0.6121(17) 0.2617(10) 0.0819(18) 0.0418(18) 1.00000 Uiso O
O24 0.4427(13) 0.4025(15) 0.7776(10) 0.0418(18) 1.00000 Uiso O

loop_
_atom_type_symbol
_atom_type_scat_Cromer_Mann_a1
_atom_type_scat_Cromer_Mann_b1
_atom_type_scat_Cromer_Mann_a2
_atom_type_scat_Cromer_Mann_b2
_atom_type_scat_Cromer_Mann_a3
_atom_type_scat_Cromer_Mann_b3
_atom_type_scat_Cromer_Mann_a4
_atom_type_scat_Cromer_Mann_b4
_atom_type_scat_Cromer_Mann_c
_atom_type_scat_dispersion_real
_atom_type_scat_dispersion_imag
_atom_type_scat_source
k 8.21860 12.79490 7.43980 0.77480 1.05190 213.18700 0.86590 41.68410 1.42280 0.36500 1.06600 International_Tables_for_Crystallography_Vol.C(1991)_Tables_6.1.1.4_and_6.1.1.5
si 6.29150 2.43860 3.03530 32.33370 1.98910 0.67850 1.54100 81.69370 1.14070 0.24400 0.33000 International_Tables_for_Crystallography_Vol.C(1991)_Tables_6.1.1.4_and_6.1.1.5
zn 14.07430 3.26550 7.03180 0.23330 5.16250 10.31630 2.41000 58.70970 1.30410 -1.61200 0.67800 International_Tables_for_Crystallography_Vol.C(1991)_Tables_6.1.1.4_and_6.1.1.5
o 3.04850 13.27710 2.28680 5.70110 1.54630 0.32390 0.86700 32.90890 0.25080 0.04700 0.03200 International_Tables_for_Crystallography_Vol.C(1991)_Tables_6.1.1.4_and_6.1.1.5

loop_
_audit_conform_dict_name
_audit_conform_dict_location
cif_core.dic ftp://ftp.iucr.org/pub/cif_core.dic
cif_pd.dic ftp://ftp.iucr.org/pub/cif_pd.dic

loop_
_geom_angle_atom_site_label_1
_geom_angle_atom_site_label_2
_geom_angle_atom_site_label_3
_geom_angle
_geom_angle_site_symmetry_1
_geom_angle_site_symmetry_3
O2 Si1 O6 117.6(17) 2_656 3_666
O2 Si1 O11 96.4(17) 2_656 1_555
O2 Si1 O19 106.8(16) 2_656 4_565
O6 Si1 O11 110.4(16) 3_666 1_555
O6 Si1 O19 114.0(19) 3_666 4_565
O11 Si1 O19 110.2(18) 1_555 4_565
O1 Si2 O5 121.4(18) 2_655 3_666
O1 Si2 O8 105.2(17) 2_655 1_555
O1 Si2 O22 113.8(16) 2_655 4_564
O5 Si2 O8 99.8(16) 3_666 1_555
O5 Si2 O22 105.8(17) 3_666 4_564
O8 Si2 O22 109.6(16) 1_555 4_564
O1 Si3 O4 126.7(20) 4_555 1_555
O1 Si3 O9 97.9(16) 4_555 2_646
O1 Si3 O23 104.9(18) 4_555 4_555
O4 Si3 O9 112.8(17) 1_555 2_646
O4 Si3 O23 109.6(16) 1_555 4_555
O9 Si3 O23 101.9(18) 2_646 4_555
O2 Si4 O3 114.1(18) 4_454 1_555
O2 Si4 O12 108.4(16) 4_454 2_645
O2 Si4 O20 113.5(18) 4_454 4_554
O3 Si4 O12 109.3(16) 1_555 2_645
O3 Si4 O20 105.9(16) 1_555 4_554
O12 Si4 O20 105.1(17) 2_645 4_554
O4 Zn5 O5 114.8(14) 4_554 2_655
O4 Zn5 O10 105.0(14) 4_554 2_655
O4 Zn5 O24 108.6(13) 4_554 3_666
O5 Zn5 O10 103.2(14) 2_655 2_655
O5 Zn5 O24 110.6(13) 2_655 3_666
O10 Zn5 O24 114.5(13) 2_655 3_666
O3 Zn6 O6 105.6(14) 4_565 2_656
O3 Zn6 O7 101.1(14) 4_565 2_656
O3 Zn6 O21 116.5(15) 4_565 3_666
O6 Zn6 O7 124.0(15) 2_656 2_656
O6 Zn6 O21 97.2(13) 2_656 3_666
O7 Zn6 O21 113.3(15) 2_656 3_666
O7 Si7 O14 116.3(16) 2_656 4_565
O7 Si7 O18 107.8(18) 2_656 1_556
O7 Si7 O23 115.3(18) 2_656 3_666
O14 Si7 O18 110.9(17) 4_565 1_556
O14 Si7 O23 104.2(16) 4_565 3_666
O18 Si7 O23 101.3(17) 1_556 3_666
O11 Si8 O13 102.1(18) 2_646 2_746
O11 Si8 O16 109.4(16) 2_646 3_666
O11 Si8 O21 116.2(18) 2_646 4_555
O13 Si8 O16 107.6(19) 2_746 3_666
O13 Si8 O21 106.7(18) 2_746 4_555
O16 Si8 O21 113.8(18) 3_666 4_555
O12 Si9 O16 102.1(17) 1_555 2_655
O12 Si9 O17 109.6(15) 1_555 4_565
O12 Si9 O22 103.0(17) 1_555 4_564
O16 Si9 O17 108.4(17) 2_655 4_565
O16 Si9 O22 111.0(19) 2_655 4_564
O17 Si9 O22 121.1(18) 4_565 4_564
O10 Si10 O13 109.4(15) 2_655 4_564
O10 Si10 O17 119.2(18) 2_655 1_555
O10 Si10 O20 113.8(17) 2_655 3_666
O13 Si10 O17 99.8(16) 4_564 1_555
O13 Si10 O20 106.3(17) 4_564 3_666
O17 Si10 O20 106.9(17) 1_555 3_666
O8 Si11 O14 95.4(16) 2_645 2_645
O8 Si11 O15 108.0(15) 2_645 3_666
O8 Si11 O24 118.6(17) 2_645 4_554
O14 Si11 O15 113.1(18) 2_645 3_666
O14 Si11 O24 111.0(16) 2_645 4_554
O15 Si11 O24 110.1(18) 3_666 4_554
O9 Si12 O15 110.8(18) 1_555 2_646
O9 Si12 O18 109.5(16) 1_555 4_565
O9 Si12 O19 119.7(19) 1_555 4_565
O15 Si12 O18 111.9(19) 2_646 4_565
O15 Si12 O19 103.1(17) 2_646 4_565
O18 Si12 O19 101.4(19) 4_565 4_565
Si2 O1 Si3 131.9(14) 2_645 4_554
Si1 O2 Si4 151.8(15) 2_646 4_655
Si4 O3 Zn6 132.8(11) 1_555 4_564
Si3 O4 Zn5 116.3(11) 1_555 4_555
Si2 O5 Zn5 125.2(11) 3_666 2_645
Si1 O6 Zn6 122.3(11) 3_666 2_646
Zn6 O7 Si7 139.4(12) 2_646 2_646
Si2 O8 Si11 138.0(14) 1_555 2_655
Si3 O9 Si12 167.4(14) 2_656 1_555
Zn5 O10 Si10 119.2(11) 2_645 2_645
Si1 O11 Si8 145.5(14) 1_555 2_656
Si4 O12 Si9 151.0(14) 2_655 1_555
Si8 O13 Si10 146.9(14) 2_756 4_565
Si7 O14 Si11 148.3(14) 4_564 2_655
Si11 O15 Si12 135.0(14) 3_666 2_656
Si8 O16 Si9 138.9(15) 3_666 2_645
Si9 O17 Si10 125.5(13) 4_564 1_555
Si7 O18 Si12 140.5(15) 1_554 4_564
Si1 O19 Si12 172.0(16) 4_564 4_564
Si4 O20 Si10 134.8(14) 4_555 3_666
Zn6 O21 Si8 152.0(12) 3_666 4_554
Si2 O22 Si9 134.2(15) 4_565 4_565
Si3 O23 Si7 153.4(14) 4_554 3_666
Zn5 O24 Si11 117.7(10) 3_666 4_555

loop_
_geom_bond_atom_site_label_1
_geom_bond_atom_site_label_2
_geom_bond_distance
_geom_bond_site_symmetry_2
K1 O2 3.79(2) 1_454
K1 O2 3.87(2) 3_656
K1 O3 2.92(2) 4_554
K1 O6 3.86(2) 2_645
K1 O6 2.77(2) 4_454
K1 O8 3.14(2) 2_645
K1 O10 3.51(2) 1_555
K1 O12 3.94(2) 2_645
K1 O13 3.40(2) 3_666
K1 O15 2.90(2) 3_666
K1 O17 3.43(2) 3_665
K1 O19 3.54(2) 1_545
K1 O20 3.54(2) 4_554
K2 O1 3.69(2) 3_666
K2 O4 4.02(2) 2_656
K2 O4 2.73(2) 4_555
K2 O7 3.33(2) 1_555
K2 O9 3.95(2) 2_646
K2 O11 3.88(2) 2_646
K2 O14 4.018(20) 3_666
K2 O16 3.50(3) 3_666
K2 O18 3.59(2) 3_666
K2 O21 3.18(2) 4_555
K2 O22 3.16(2) 1_555
K2 O23 3.57(2) 1_556
K2 O23 4.08(2) 4_555
K2 O24 2.60(2) 1_555
K3 O1 3.10(2) 1_555
K3 O3 3.04(2) 1_555
K3 O5 2.78(2) 1_555
K3 O7 2.97(2) 3_666
K3 O8 3.88(2) 2_645
K3 O8 3.47(2) 3_666
K3 O9 3.91(2) 3_666
K3 O14 4.07(2) 1_555
K3 O14 2.824(19) 3_666
K3 O15 3.83(3) 2_646
K3 O18 3.12(2) 2_645
K3 O20 3.36(2) 4_554
K3 O22 3.54(2) 3_666
K3 O24 3.93(2) 4_554
K4 O2 3.04(2) 1_555
K4 O4 3.63(2) 1_555
K4 O6 3.46(2) 1_555
K4 O9 3.09(2) 2_646
K4 O10 2.79(2) 3_656
K4 O11 3.09(2) 3_666
K4 O12 3.31(2) 3_766
K4 O13 3.79(2) 1_545
K4 O16 3.43(2) 2_645
K4 O17 4.04(2) 2_745
K4 O19 3.15(3) 3_666
K4 O21 3.55(2) 4_555
K4 O23 3.49(2) 4_555
Si1 O2 1.63(2) 2_656
Si1 O6 1.698(19) 3_666
Si1 O11 1.584(17) 1_555
Si1 O19 1.58(2) 4_565
Si2 O1 1.574(19) 2_655
Si2 O5 1.555(17) 3_666
Si2 O8 1.647(18) 1_555
Si2 O22 1.594(20) 4_564
Si3 O1 1.612(19) 4_555
Si3 O4 1.588(20) 1_555
Si3 O9 1.618(19) 2_646
Si3 O23 1.607(20) 4_555
Si4 O2 1.606(19) 4_454
Si4 O3 1.64(2) 1_555
Si4 O12 1.644(17) 2_645
Si4 O20 1.631(20) 4_554
Zn5 O4 1.896(17) 4_554
Zn5 O5 1.945(17) 2_655
Zn5 O10 1.932(16) 2_655
Zn5 O24 1.937(16) 3_666
Zn6 O3 1.879(16) 4_565
Zn6 O6 1.883(19) 2_656
Zn6 O7 1.861(16) 2_656
Zn6 O21 1.813(17) 3_666
Si7 O7 1.56(2) 2_656
Si7 O14 1.665(18) 4_565
Si7 O18 1.620(18) 1_556
Si7 O23 1.673(18) 3_666
Si8 O11 1.624(19) 2_646
Si8 O13 1.614(18) 2_746
Si8 O16 1.57(2) 3_666
Si8 O21 1.503(19) 4_555
Si9 O12 1.569(19) 1_555
Si9 O16 1.617(20) 2_655
Si9 O17 1.635(20) 4_565
Si9 O22 1.524(19) 4_564
Si10 O10 1.606(20) 2_655
Si10 O13 1.604(18) 4_564
Si10 O17 1.622(17) 1_555
Si10 O20 1.655(20) 3_666
Si11 O8 1.628(19) 2_645
Si11 O14 1.594(19) 2_645
Si11 O15 1.576(20) 3_666
Si11 O24 1.645(17) 4_554
Si12 O9 1.616(19) 1_555
Si12 O15 1.627(18) 2_646
Si12 O18 1.52(2) 4_565
Si12 O19 1.58(2) 4_565

loop_
_pd_block_diffractogram_id
K2ZnSi5O12pd

_cod_database_fobs_code 2108249
